data_7026501
loop_
_publ_author_name
'Man, Wai-Lun'
'Chen, Gui'
'Yiu, Shek-Man'
'Shek, Lam'
'Wong, Wai-Yeung'
'Wong, Wing-Tak'
'Lau, Tai-Chu'

_publ_section_title
;
 Formation of \m-dinitrogen (salen)osmium complexes via ligand-induced
 N&#x00B7;&#x00B7;&#x00B7;N coupling of (salen)osmium(VI) nitrides.
;
_journal_issue 46
_journal_name_full 'Dalton transactions (Cambridge, England : 2003)'
_journal_page_first 11163
_journal_page_last 11170
_journal_paper_doi 10.1039/c0dt00481b
_journal_volume 39
_journal_year 2010
_chemical_formula_moiety 'C21 H24 N3 O3 Os, Cl O4'
_chemical_formula_sum 'C21 H24 Cl N3 O7 Os'
_chemical_formula_weight 656.08
_chemical_name_systematic
;
?
;
_space_group_IT_number 14
_symmetry_cell_setting monoclinic
_symmetry_Int_Tables_number 14
_symmetry_space_group_name_Hall '-P 2yn'
_symmetry_space_group_name_H-M 'P 1 21/n 1'
_atom_sites_solution_hydrogens geom
_atom_sites_solution_primary direct
_atom_sites_solution_secondary difmap
_audit_creation_method SHELXL-97
_cell_angle_alpha 90.00
_cell_angle_beta 111.240(10)
_cell_angle_gamma 90.00
_cell_formula_units_Z 4
_cell_length_a 11.815(2)
_cell_length_b 15.116(2)
_cell_length_c 13.643(2)
_cell_measurement_reflns_used 13856
_cell_measurement_temperature 299(2)
_cell_measurement_theta_max 27.51
_cell_measurement_theta_min 1.35
_cell_volume 2271.1(6)
_computing_cell_refinement 'SAINT (Bruker AXS Inc.,1999)'
_computing_data_collection 'SMART (Bruker AXS Inc., 1998)'
_computing_data_reduction 'SAINT & CrystalStructure (Rigaku/MSC and Rigaku Corporation, 2006)'
_computing_molecular_graphics 'ORTEP-II (Johnson, 1976) & Mercury'
_computing_publication_material SHELXL-97
_computing_structure_refinement 'SHELXL-97 (Sheldrick, 1997)'
_computing_structure_solution 'SIR92 (Altomare et al., 1994)'
_diffrn_ambient_temperature 299(2)
_diffrn_measured_fraction_theta_full 0.970
_diffrn_measured_fraction_theta_max 0.970
_diffrn_measurement_device_type 'Bruker SMART 1000 CCD'
_diffrn_measurement_method \w
_diffrn_radiation_monochromator graphite
_diffrn_radiation_source 'fine-focus sealed tube'
_diffrn_radiation_type MoK\a
_diffrn_radiation_wavelength 0.71073
_diffrn_reflns_av_R_equivalents 0.0228
_diffrn_reflns_av_sigmaI/netI 0.0317
_diffrn_reflns_limit_h_max 15
_diffrn_reflns_limit_h_min 0
_diffrn_reflns_limit_k_max 19
_diffrn_reflns_limit_k_min 0
_diffrn_reflns_limit_l_max 16
_diffrn_reflns_limit_l_min -17
_diffrn_reflns_number 5072
_diffrn_reflns_theta_full 27.51
_diffrn_reflns_theta_max 27.51
_diffrn_reflns_theta_min 1.96
_diffrn_standards_number 0
_exptl_absorpt_coefficient_mu 5.781
_exptl_absorpt_correction_T_max 0.5203
_exptl_absorpt_correction_T_min 0.3910
_exptl_absorpt_correction_type multi-scan
_exptl_absorpt_process_details 'SADABS (Sheldrick, 1996)'
_exptl_crystal_colour brown
_exptl_crystal_density_diffrn 1.919
_exptl_crystal_density_method 'not measured'
_exptl_crystal_description block
_exptl_crystal_F_000 1280
_exptl_crystal_size_max 0.20
_exptl_crystal_size_mid 0.16
_exptl_crystal_size_min 0.13
_refine_diff_density_max 0.984
_refine_diff_density_min -0.531
_refine_diff_density_rms 0.079
_refine_ls_extinction_method none
_refine_ls_goodness_of_fit_ref 1.059
_refine_ls_hydrogen_treatment constr
_refine_ls_matrix_type full
_refine_ls_number_parameters 385
_refine_ls_number_reflns 5072
_refine_ls_number_restraints 53
_refine_ls_restrained_S_all 1.076
_refine_ls_R_factor_all 0.0293
_refine_ls_R_factor_gt 0.0205
_refine_ls_shift/su_max 0.028
_refine_ls_shift/su_mean 0.001
_refine_ls_structure_factor_coef Fsqd
_refine_ls_weighting_details 'calc w=1/[\s^2^(Fo^2^)+(0.0136P)^2^] where P=(Fo^2^+2Fc^2^)/3'
_refine_ls_weighting_scheme calc
_refine_ls_wR_factor_gt 0.0409
_refine_ls_wR_factor_ref 0.0419
_reflns_number_gt 4061
_reflns_number_total 5072
_reflns_threshold_expression I>2\s(I)
_cod_data_source_file c0dt00481b.txt
_cod_data_source_block 1b
_cod_original_sg_symbol_H-M 'P 21/n'
_cod_database_code 7026501

loop_
_symmetry_equiv_pos_as_xyz
'x, y, z'
'-x+1/2, y+1/2, -z+1/2'
'-x, -y, -z'
'x-1/2, -y-1/2, z-1/2'

loop_
_atom_site_label
_atom_site_type_symbol
_atom_site_fract_x
_atom_site_fract_y
_atom_site_fract_z
_atom_site_U_iso_or_equiv
_atom_site_adp_type
_atom_site_occupancy
_atom_site_symmetry_multiplicity
_atom_site_calc_flag
_atom_site_refinement_flags
_atom_site_disorder_assembly
_atom_site_disorder_group
Os1 Os 0.300759(11) 0.543639(9) 0.556758(9) 0.03322(4) Uani 1 1 d . . .
O1 O 0.29201(19) 0.53159(16) 0.41004(16) 0.0417(6) Uani 1 1 d . C .
O2 O 0.45889(19) 0.60171(16) 0.57614(17) 0.0405(6) Uani 1 1 d . C .
O3 O 0.4279(2) 0.41714(17) 0.56777(18) 0.0452(6) Uani 1 1 d . C .
H3O H 0.4566 0.4247 0.5125 0.054 Uiso 1 1 d . . .
Cl1 Cl 0.15699(11) 0.15402(7) 0.47871(9) 0.0632(3) Uani 0.668(10) 1 d PD A 1
O4 O 0.0391(5) 0.1961(5) 0.4401(8) 0.130(4) Uani 0.668(10) 1 d PD A 1
O5 O 0.1972(8) 0.1555(5) 0.5913(4) 0.116(3) Uani 0.668(10) 1 d PD A 1
O6 O 0.2316(8) 0.2049(8) 0.4536(10) 0.192(6) Uani 0.668(10) 1 d PD A 1
O7 O 0.1434(12) 0.0684(5) 0.4461(8) 0.163(5) Uani 0.668(10) 1 d PDU A 1
Cl1B Cl 0.15699(11) 0.15402(7) 0.47871(9) 0.0632(3) Uani 0.332(10) 1 d PD A 2
O4B O 0.0955(18) 0.2047(10) 0.3889(10) 0.126(7) Uani 0.332(10) 1 d PDU A 2
O5B O 0.0789(13) 0.1151(14) 0.5136(15) 0.147(8) Uani 0.332(10) 1 d PDU A 2
O6B O 0.2347(13) 0.2069(11) 0.5454(15) 0.127(6) Uani 0.332(10) 1 d PDU A 2
O7B O 0.2310(17) 0.0917(13) 0.4549(13) 0.139(9) Uani 0.332(10) 1 d PD A 2
N3 N 0.2116(3) 0.6265(2) 0.5536(2) 0.0493(7) Uani 1 1 d . C .
C1 C 0.2001(3) 0.4903(2) 0.3341(3) 0.0386(8) Uani 1 1 d . . .
C2 C 0.1911(3) 0.5060(3) 0.2309(3) 0.0464(9) Uani 1 1 d . C .
H2 H 0.2455 0.5445 0.2179 0.056 Uiso 1 1 calc R . .
C3 C 0.1028(4) 0.4653(3) 0.1480(3) 0.0572(10) Uani 1 1 d . . .
H3 H 0.0983 0.4766 0.0797 0.069 Uiso 1 1 calc R C .
C4 C 0.0206(4) 0.4079(3) 0.1648(3) 0.0598(11) Uani 1 1 d . C .
H4 H -0.0392 0.3812 0.1081 0.072 Uiso 1 1 calc R . .
C5 C 0.0278(3) 0.3907(3) 0.2651(3) 0.0519(10) Uani 1 1 d . . .
H5 H -0.0269 0.3513 0.2761 0.062 Uiso 1 1 calc R C .
C6 C 0.1170(3) 0.4317(2) 0.3530(3) 0.0406(8) Uani 1 1 d . C .
C7 C 0.1170(3) 0.4075(2) 0.4545(3) 0.0404(8) Uani 1 1 d . . .
H7 H 0.0658 0.3615 0.4570 0.048 Uiso 1 1 calc R B 1
N1 N 0.1816(2) 0.44376(19) 0.5433(2) 0.0373(6) Uani 0.677(11) 1 d PD C 1
C8 C 0.1961(6) 0.3988(5) 0.6433(5) 0.0363(15) Uani 0.677(11) 1 d PD C 1
H8 H 0.2563 0.3516 0.6540 0.044 Uiso 0.677(11) 1 calc PR C 1
C9 C 0.0808(16) 0.3574(12) 0.6480(11) 0.0452(16) Uani 0.677(11) 1 d PD C 1
H9A H 0.0501 0.3133 0.5931 0.054 Uiso 0.677(11) 1 calc PR C 1
H9B H 0.0190 0.4025 0.6371 0.054 Uiso 0.677(11) 1 calc PR C 1
C10 C 0.1105(9) 0.3142(6) 0.7566(7) 0.058(2) Uani 0.677(11) 1 d PD C 1
H10A H 0.0356 0.2936 0.7628 0.070 Uiso 0.677(11) 1 calc PR C 1
H10B H 0.1618 0.2630 0.7614 0.070 Uiso 0.677(11) 1 calc PR C 1
C11 C 0.1731(16) 0.3750(14) 0.8462(9) 0.061(4) Uani 0.677(11) 1 d PD C 1
H11A H 0.1157 0.4194 0.8503 0.073 Uiso 0.677(11) 1 calc PR C 1
H11B H 0.1989 0.3414 0.9112 0.073 Uiso 0.677(11) 1 calc PR C 1
C12 C 0.2811(15) 0.4204(12) 0.8367(12) 0.054(4) Uani 0.677(11) 1 d PD C 1
H12A H 0.3444 0.3772 0.8439 0.065 Uiso 0.677(11) 1 calc PR C 1
H12B H 0.3124 0.4634 0.8928 0.065 Uiso 0.677(11) 1 calc PR C 1
C13 C 0.2475(6) 0.4662(5) 0.7319(5) 0.0377(16) Uani 0.677(11) 1 d PD C 1
H13 H 0.1834 0.5092 0.7265 0.045 Uiso 0.677(11) 1 calc PR C 1
N2 N 0.3492(2) 0.51464(19) 0.7114(2) 0.0375(6) Uani 0.677(11) 1 d PD C 1
N1B N 0.1816(2) 0.44376(19) 0.5433(2) 0.0373(6) Uani 0.323(11) 1 d PD C 2
C8B C 0.1629(10) 0.4334(10) 0.6485(8) 0.032(3) Uani 0.323(11) 1 d PD C 2
H8B H 0.1194 0.4862 0.6573 0.038 Uiso 0.323(11) 1 calc PR C 2
C9B C 0.091(4) 0.355(2) 0.661(2) 0.0452(16) Uani 0.323(11) 1 d PD C 2
H9B1 H 0.0106 0.3571 0.6070 0.054 Uiso 0.323(11) 1 calc PR C 2
H9B2 H 0.1304 0.3012 0.6507 0.054 Uiso 0.323(11) 1 calc PR C 2
C10B C 0.0808(16) 0.3528(12) 0.7666(14) 0.049(4) Uani 0.323(11) 1 d PD C 2
H10C H 0.0433 0.2975 0.7743 0.058 Uiso 0.323(11) 1 calc PR C 2
H10D H 0.0280 0.4005 0.7711 0.058 Uiso 0.323(11) 1 calc PR C 2
C11B C 0.201(3) 0.362(3) 0.855(2) 0.077(14) Uani 0.323(11) 1 d PD C 2
H11C H 0.2462 0.3072 0.8606 0.092 Uiso 0.323(11) 1 calc PR C 2
H11D H 0.1864 0.3688 0.9205 0.092 Uiso 0.323(11) 1 calc PR C 2
C12B C 0.280(3) 0.439(2) 0.844(2) 0.034(5) Uani 0.323(11) 1 d PD C 2
H12C H 0.2435 0.4949 0.8533 0.040 Uiso 0.323(11) 1 calc PR C 2
H12D H 0.3601 0.4353 0.8982 0.040 Uiso 0.323(11) 1 calc PR C 2
C13B C 0.2878(11) 0.4353(10) 0.7361(10) 0.037(3) Uani 0.323(11) 1 d PD C 2
H13B H 0.3327 0.3820 0.7314 0.044 Uiso 0.323(11) 1 calc PR C 2
N2B N 0.3492(2) 0.51464(19) 0.7114(2) 0.0375(6) Uani 0.323(11) 1 d PD C 2
C14 C 0.4438(3) 0.5476(2) 0.7843(2) 0.0408(7) Uani 1 1 d . . .
H14 H 0.4575 0.5306 0.8532 0.049 Uiso 1 1 calc R C 1
C15 C 0.5294(3) 0.6082(2) 0.7683(3) 0.0374(7) Uani 1 1 d . C .
C16 C 0.6138(3) 0.6458(3) 0.8592(3) 0.0491(9) Uani 1 1 d . . .
H16 H 0.6121 0.6296 0.9245 0.059 Uiso 1 1 calc R C .
C17 C 0.6991(3) 0.7060(3) 0.8550(3) 0.0537(10) Uani 1 1 d . C .
H17 H 0.7526 0.7317 0.9161 0.064 Uiso 1 1 calc R . .
C18 C 0.7039(3) 0.7274(3) 0.7580(3) 0.0487(9) Uani 1 1 d . . .
H18 H 0.7627 0.7667 0.7543 0.058 Uiso 1 1 calc R C .
C19 C 0.6230(3) 0.6914(2) 0.6666(3) 0.0408(8) Uani 1 1 d . C .
H19 H 0.6276 0.7069 0.6022 0.049 Uiso 1 1 calc R . .
C20 C 0.5349(3) 0.6324(2) 0.6701(2) 0.0346(7) Uani 1 1 d . . .
C21 C 0.4906(4) 0.3534(3) 0.6417(4) 0.0746(14) Uani 1 1 d . . .
H21A H 0.5647 0.3384 0.6319 0.089 Uiso 1 1 calc R C .
H21B H 0.4411 0.3015 0.6328 0.089 Uiso 1 1 calc R . .
H21C H 0.5089 0.3766 0.7113 0.089 Uiso 1 1 calc R . .

loop_
_atom_site_aniso_label
_atom_site_aniso_U_11
_atom_site_aniso_U_22
_atom_site_aniso_U_33
_atom_site_aniso_U_23
_atom_site_aniso_U_13
_atom_site_aniso_U_12
Os1 0.03201(6) 0.03415(7) 0.03207(6) 0.00073(7) 0.00989(4) -0.00316(7)
O1 0.0388(12) 0.0524(16) 0.0318(11) 0.0025(11) 0.0103(9) -0.0054(11)
O2 0.0389(12) 0.0480(15) 0.0357(12) -0.0055(11) 0.0149(10) -0.0148(11)
O3 0.0465(13) 0.0481(15) 0.0474(14) 0.0078(12) 0.0247(11) 0.0094(11)
Cl1 0.0773(7) 0.0508(6) 0.0694(7) -0.0032(5) 0.0361(6) -0.0089(5)
O4 0.075(4) 0.115(7) 0.179(9) -0.024(6) 0.023(5) -0.003(4)
O5 0.182(8) 0.103(6) 0.077(4) -0.005(4) 0.061(5) 0.010(5)
O6 0.144(8) 0.232(13) 0.233(12) 0.107(10) 0.108(9) -0.043(7)
O7 0.237(11) 0.062(4) 0.136(7) -0.028(4) 0.003(8) 0.002(6)
Cl1B 0.0773(7) 0.0508(6) 0.0694(7) -0.0032(5) 0.0361(6) -0.0089(5)
O4B 0.153(14) 0.109(10) 0.092(9) 0.057(8) 0.015(8) 0.021(10)
O5B 0.106(10) 0.183(15) 0.186(15) 0.071(12) 0.092(10) -0.015(9)
O6B 0.096(8) 0.105(9) 0.143(10) -0.049(8) 0.002(7) 0.006(7)
O7B 0.150(15) 0.17(2) 0.117(12) -0.074(12) 0.066(12) 0.053(13)
N3 0.0541(17) 0.0442(19) 0.0510(18) 0.0006(16) 0.0207(15) -0.0006(15)
C1 0.0379(18) 0.0357(19) 0.0362(18) 0.0004(15) 0.0065(14) 0.0082(15)
C2 0.050(2) 0.049(2) 0.0382(19) 0.0049(17) 0.0135(16) 0.0028(17)
C3 0.065(2) 0.064(3) 0.0351(18) -0.002(2) 0.0087(17) 0.008(2)
C4 0.055(2) 0.063(3) 0.047(2) -0.013(2) 0.0003(19) -0.001(2)
C5 0.043(2) 0.054(3) 0.052(2) -0.0120(19) 0.0081(17) -0.0058(18)
C6 0.0374(17) 0.041(2) 0.0388(18) -0.0024(15) 0.0087(15) 0.0015(14)
C7 0.0346(17) 0.038(2) 0.045(2) -0.0017(16) 0.0102(15) -0.0037(15)
N1 0.0298(13) 0.0431(18) 0.0376(14) 0.0010(13) 0.0103(11) -0.0025(12)
C8 0.033(3) 0.036(4) 0.042(3) 0.000(3) 0.016(3) 0.001(3)
C9 0.042(4) 0.050(2) 0.043(4) -0.002(3) 0.014(4) -0.012(2)
C10 0.058(5) 0.066(7) 0.057(4) 0.001(5) 0.028(4) -0.024(4)
C11 0.071(8) 0.073(7) 0.049(7) 0.006(6) 0.035(6) -0.023(6)
C12 0.064(6) 0.057(9) 0.037(5) -0.002(5) 0.014(5) -0.015(5)
C13 0.034(4) 0.042(4) 0.042(3) 0.000(3) 0.020(3) -0.004(3)
N2 0.0397(15) 0.0399(17) 0.0346(14) -0.0021(12) 0.0153(12) -0.0080(12)
N1B 0.0298(13) 0.0431(18) 0.0376(14) 0.0010(13) 0.0103(11) -0.0025(12)
C8B 0.031(6) 0.040(9) 0.025(5) 0.001(5) 0.011(5) 0.003(5)
C9B 0.042(4) 0.050(2) 0.043(4) -0.002(3) 0.014(4) -0.012(2)
C10B 0.056(10) 0.052(11) 0.046(8) -0.004(8) 0.028(7) -0.019(8)
C11B 0.068(17) 0.09(2) 0.050(13) 0.017(13) -0.005(11) -0.029(16)
C12B 0.036(9) 0.035(10) 0.035(9) -0.003(7) 0.019(7) -0.020(7)
C13B 0.031(7) 0.038(8) 0.043(7) 0.003(6) 0.016(6) 0.001(5)
N2B 0.0397(15) 0.0399(17) 0.0346(14) -0.0021(12) 0.0153(12) -0.0080(12)
C14 0.0455(18) 0.046(2) 0.0312(16) -0.0008(17) 0.0137(14) -0.0040(17)
C15 0.0344(16) 0.0372(19) 0.0359(17) -0.0032(15) 0.0071(14) -0.0035(14)
C16 0.048(2) 0.056(3) 0.0376(19) -0.0012(18) 0.0081(16) -0.0094(18)
C17 0.044(2) 0.057(3) 0.047(2) -0.0077(19) 0.0016(17) -0.0131(18)
C18 0.0380(18) 0.046(2) 0.060(2) -0.0057(19) 0.0147(17) -0.0111(16)
C19 0.0401(18) 0.041(2) 0.0438(19) -0.0034(16) 0.0178(15) -0.0066(15)
C20 0.0304(15) 0.0333(18) 0.0382(17) -0.0035(15) 0.0104(13) 0.0016(14)
C21 0.067(3) 0.075(3) 0.093(3) 0.041(3) 0.043(3) 0.032(2)

loop_
_atom_type_symbol
_atom_type_description
_atom_type_scat_dispersion_real
_atom_type_scat_dispersion_imag
_atom_type_scat_source
C C 0.0033 0.0016 'International Tables Vol C Tables 4.2.6.8 and 6.1.1.4'
N N 0.0061 0.0033 'International Tables Vol C Tables 4.2.6.8 and 6.1.1.4'
O O 0.0106 0.0060 'International Tables Vol C Tables 4.2.6.8 and 6.1.1.4'
Os Os -1.2165 7.6030 'International Tables Vol C Tables 4.2.6.8 and 6.1.1.4'
Cl Cl 0.1484 0.1585 'International Tables Vol C Tables 4.2.6.8 and 6.1.1.4'
H H 0.0000 0.0000 'International Tables Vol C Tables 4.2.6.8 and 6.1.1.4'

loop_
_geom_angle_atom_site_label_1
_geom_angle_atom_site_label_2
_geom_angle_atom_site_label_3
_geom_angle
N3 Os1 O1 104.39(12)
N3 Os1 O2 103.37(13)
O1 Os1 O2 82.96(9)
N3 Os1 N2 97.47(13)
O1 Os1 N2 158.09(11)
O2 Os1 N2 93.42(10)
N3 Os1 N1 98.57(13)
O1 Os1 N1 93.44(10)
O2 Os1 N1 157.98(10)
N2 Os1 N1 81.83(10)
N3 Os1 O3 176.83(12)
O1 Os1 O3 77.99(9)
O2 Os1 O3 78.89(9)
N2 Os1 O3 80.11(10)
N1 Os1 O3 79.11(10)
C1 O1 Os1 123.5(2)
C20 O2 Os1 123.03(19)
C21 O3 Os1 138.5(2)
C21 O3 H3O 114.4
Os1 O3 H3O 104.7
O6 Cl1 O7 119.1(8)
O6 Cl1 O5 106.2(6)
O7 Cl1 O5 108.7(5)
O6 Cl1 O4 107.3(6)
O7 Cl1 O4 108.4(6)
O5 Cl1 O4 106.6(5)
O1 C1 C2 116.2(3)
O1 C1 C6 124.6(3)
C2 C1 C6 119.2(3)
C3 C2 C1 120.8(4)
C3 C2 H2 119.6
C1 C2 H2 119.6
C2 C3 C4 120.9(4)
C2 C3 H3 119.5
C4 C3 H3 119.5
C5 C4 C3 119.6(4)
C5 C4 H4 120.2
C3 C4 H4 120.2
C4 C5 C6 121.4(4)
C4 C5 H5 119.3
C6 C5 H5 119.3
C1 C6 C5 118.1(3)
C1 C6 C7 125.4(3)
C5 C6 C7 116.4(3)
N1 C7 C6 126.1(3)
N1 C7 H7 116.9
C6 C7 H7 116.9
C7 N1 C8 120.0(4)
C7 N1 Os1 123.6(2)
C8 N1 Os1 114.5(3)
N1 C8 C9 115.0(8)
N1 C8 C13 107.7(5)
C9 C8 C13 110.3(8)
N1 C8 H8 107.9
C9 C8 H8 107.9
C13 C8 H8 107.9
C8 C9 C10 108.7(11)
C8 C9 H9A 110.0
C10 C9 H9A 110.0
C8 C9 H9B 110.0
C10 C9 H9B 110.0
H9A C9 H9B 108.3
C11 C10 C9 113.5(11)
C11 C10 H10A 108.9
C9 C10 H10A 108.9
C11 C10 H10B 108.9
C9 C10 H10B 108.9
H10A C10 H10B 107.7
C12 C11 C10 113.4(13)
C12 C11 H11A 108.9
C10 C11 H11A 108.9
C12 C11 H11B 108.9
C10 C11 H11B 108.9
H11A C11 H11B 107.7
C11 C12 C13 110.7(12)
C11 C12 H12A 109.5
C13 C12 H12A 109.5
C11 C12 H12B 109.5
C13 C12 H12B 109.5
H12A C12 H12B 108.1
C12 C13 N2 116.3(7)
C12 C13 C8 109.7(9)
N2 C13 C8 106.9(5)
C12 C13 H13 107.9
N2 C13 H13 107.9
C8 C13 H13 107.9
C14 N2 C13 124.3(3)
C14 N2 Os1 123.8(2)
C13 N2 Os1 110.7(3)
C9B C8B C13B 110.7(18)
C9B C8B H8B 106.8
C13B C8B H8B 106.8
C10B C9B C8B 111.9(19)
C10B C9B H9B1 109.2
C8B C9B H9B1 109.2
C10B C9B H9B2 109.2
C8B C9B H9B2 109.2
H9B1 C9B H9B2 107.9
C9B C10B C11B 113(2)
C9B C10B H10C 109.0
C11B C10B H10C 109.0
C9B C10B H10D 109.0
C11B C10B H10D 109.0
H10C C10B H10D 107.8
C10B C11B C12B 115(2)
C10B C11B H11C 108.6
C12B C11B H11C 108.6
C10B C11B H11D 108.6
C12B C11B H11D 108.6
H11C C11B H11D 107.6
C13B C12B C11B 109(2)
C13B C12B H12C 110.0
C11B C12B H12C 110.0
C13B C12B H12D 110.0
C11B C12B H12D 110.0
H12C C12B H12D 108.4
C12B C13B C8B 112.2(15)
C12B C13B H13B 109.0
C8B C13B H13B 109.0
N2 C14 C15 125.9(3)
N2 C14 H14 117.1
C15 C14 H14 117.1
C16 C15 C20 118.2(3)
C16 C15 C14 116.0(3)
C20 C15 C14 125.9(3)
C17 C16 C15 121.9(3)
C17 C16 H16 119.0
C15 C16 H16 119.0
C16 C17 C18 118.7(3)
C16 C17 H17 120.7
C18 C17 H17 120.7
C19 C18 C17 121.2(3)
C19 C18 H18 119.4
C17 C18 H18 119.4
C18 C19 C20 120.5(3)
C18 C19 H19 119.8
C20 C19 H19 119.8
O2 C20 C19 116.0(3)
O2 C20 C15 124.5(3)
C19 C20 C15 119.5(3)
O3 C21 H21A 109.5
O3 C21 H21B 109.5
H21A C21 H21B 109.5
O3 C21 H21C 109.5
H21A C21 H21C 109.5
H21B C21 H21C 109.5

loop_
_geom_bond_atom_site_label_1
_geom_bond_atom_site_label_2
_geom_bond_distance
Os1 N3 1.627(3)
Os1 O1 1.975(2)
Os1 O2 1.993(2)
Os1 N2 2.024(3)
Os1 N1 2.027(3)
Os1 O3 2.403(2)
O1 C1 1.352(4)
O2 C20 1.352(4)
O3 C21 1.397(4)
O3 H3O 0.9395
Cl1 O6 1.306(6)
Cl1 O7 1.359(7)
Cl1 O5 1.434(6)
Cl1 O4 1.446(6)
C1 C2 1.393(5)
C1 C6 1.414(5)
C2 C3 1.375(5)
C2 H2 0.9300
C3 C4 1.382(6)
C3 H3 0.9300
C4 C5 1.366(5)
C4 H4 0.9300
C5 C6 1.420(5)
C5 H5 0.9300
C6 C7 1.432(5)
C7 N1 1.296(4)
C7 H7 0.9300
N1 C8 1.478(7)
C8 C9 1.520(15)
C8 C13 1.529(8)
C8 H8 0.9800
C9 C10 1.539(16)
C9 H9A 0.9700
C9 H9B 0.9700
C10 C11 1.494(13)
C10 H10A 0.9700
C10 H10B 0.9700
C11 C12 1.494(17)
C11 H11A 0.9700
C11 H11B 0.9700
C12 C13 1.506(16)
C12 H12A 0.9700
C12 H12B 0.9700
C13 N2 1.517(6)
C13 H13 0.9800
N2 C14 1.297(4)
C8B C9B 1.50(2)
C8B C13B 1.527(13)
C8B H8B 0.9800
C9B C10B 1.49(3)
C9B H9B1 0.9700
C9B H9B2 0.9700
C10B C11B 1.501(19)
C10B H10C 0.9700
C10B H10D 0.9700
C11B C12B 1.54(3)
C11B H11C 0.9700
C11B H11D 0.9700
C12B C13B 1.52(2)
C12B H12C 0.9700
C12B H12D 0.9700
C13B H13B 0.9800
C14 C15 1.438(4)
C14 H14 0.9300
C15 C16 1.401(4)
C15 C20 1.413(4)
C16 C17 1.374(5)
C16 H16 0.9300
C17 C18 1.383(5)
C17 H17 0.9300
C18 C19 1.378(5)
C18 H18 0.9300
C19 C20 1.385(4)
C19 H19 0.9300
C21 H21A 0.9600
C21 H21B 0.9600
C21 H21C 0.9600

loop_
_geom_hbond_atom_site_label_D
_geom_hbond_atom_site_label_H
_geom_hbond_atom_site_label_A
_geom_hbond_distance_DH
_geom_hbond_distance_HA
_geom_hbond_distance_DA
_geom_hbond_angle_DHA
_geom_hbond_site_symmetry_A
O3 H3O O2 0.94 1.868 2.762(3) 157.9 3_666
